data_7202904
loop_
_publ_author_name
'Giraud, Marion'
'L\'eaustic, Anne'
'Guillot, R\'egis'
'Yu, Pei'
'Lacroix, Pascal G.'
'Nakatani, Keitaro'
'Pansu, Robert'
'Maurel, Fran\,cois'

_publ_section_title
;
 Dithiazolylethene-based molecular switches for nonlinear optical
 properties and fluorescence: synthesis, crystal structure and ligating
 properties
;
_journal_issue 41
_journal_name_full 'Journal of Materials Chemistry'
_journal_page_first 4414
_journal_paper_doi 10.1039/b704806h
_journal_volume 17
_journal_year 2007
_chemical_formula_moiety 'C51 H32 Ag F15 N8 O9 S5'
_chemical_formula_sum 'C51 H32 Ag F15 N8 O9 S5'
_chemical_formula_weight 1454.02
_chemical_name_common
;
Ag (1-(5-ethoxy-2-(4-nitrophenyl)thiazoyl)-2-(4-methyl-2-(2-
pyridyl)thiazoyl) perfluorocyclopentene)2 (CF3SO3)2
;
_chemical_name_systematic
;Ag [1-[5-ethoxy-2-(4-nitrophenyl)thiazoyl]-2-[4-methyl-2-(2-pyridyl)thiazoyl]
perfluorocyclopentene]2 (CF3SO3)2
;
_space_group_IT_number 15
_symmetry_cell_setting monoclinic
_symmetry_Int_Tables_number 15
_symmetry_space_group_name_Hall '-C 2yc'
_symmetry_space_group_name_H-M 'C 1 2/c 1'
_atom_sites_solution_hydrogens geom
_atom_sites_solution_primary direct
_atom_sites_solution_secondary difmap
_audit_creation_method SHELXL-97
_cell_angle_alpha 90.
_cell_angle_beta 114.662(5)
_cell_angle_gamma 90.
_cell_formula_units_Z 4
_cell_length_a 25.685(5)
_cell_length_b 14.069(5)
_cell_length_c 16.562(5)
_cell_measurement_reflns_used 5635
_cell_measurement_temperature 100(1)
_cell_measurement_theta_max 33.64
_cell_measurement_theta_min 2.90
_cell_volume 5439(3)
_computing_cell_refinement 'Bruker SMART'
_computing_data_collection 'Bruker SMART'
_computing_data_reduction 'Bruker SAINT'
_computing_molecular_graphics 'Bruker SHELXTL'
_computing_publication_material 'Bruker SHELXTL'
_computing_structure_refinement 'Bruker SHELXTL'
_computing_structure_solution 'Bruker SHELXTL'
_diffrn_ambient_temperature 100(1)
_diffrn_measured_fraction_theta_full 0.987
_diffrn_measured_fraction_theta_max 0.816
_diffrn_measurement_device_type 'CCD area detector'
_diffrn_measurement_method 'phi and omega scans'
_diffrn_radiation_monochromator graphite
_diffrn_radiation_probe x-ray
_diffrn_radiation_type MoK\a
_diffrn_radiation_wavelength 0.71069
_diffrn_reflns_av_R_equivalents 0.0238
_diffrn_reflns_av_sigmaI/netI 0.0274
_diffrn_reflns_limit_h_max 41
_diffrn_reflns_limit_h_min -41
_diffrn_reflns_limit_k_max 22
_diffrn_reflns_limit_k_min -22
_diffrn_reflns_limit_l_max 26
_diffrn_reflns_limit_l_min -26
_diffrn_reflns_number 28797
_diffrn_reflns_theta_full 25.00
_diffrn_reflns_theta_max 34.84
_diffrn_reflns_theta_min 1.69
_diffrn_source 'fine-focus sealed tube'
_diffrn_source_type 'X8 APEX II Bruker ICMMO'
_exptl_absorpt_coefficient_mu 0.680
_exptl_absorpt_correction_T_max 0.95
_exptl_absorpt_correction_T_min 0.88
_exptl_absorpt_correction_type psi-scan
_exptl_absorpt_process_details SADABS
_exptl_crystal_colour orange
_exptl_crystal_density_diffrn 1.776
_exptl_crystal_density_method 'not measured'
_exptl_crystal_description plate
_exptl_crystal_F_000 2912
_exptl_crystal_size_max 0.210
_exptl_crystal_size_mid 0.160
_exptl_crystal_size_min 0.080
_refine_diff_density_max 0.991
_refine_diff_density_min -0.880
_refine_diff_density_rms 0.083
_refine_ls_extinction_method none
_refine_ls_goodness_of_fit_ref 1.004
_refine_ls_hydrogen_treatment constr
_refine_ls_matrix_type full
_refine_ls_number_parameters 434
_refine_ls_number_reflns 9676
_refine_ls_number_restraints 0
_refine_ls_restrained_S_all 1.004
_refine_ls_R_factor_all 0.0569
_refine_ls_R_factor_gt 0.0363
_refine_ls_shift/su_max 0.043
_refine_ls_shift/su_mean 0.002
_refine_ls_structure_factor_coef Fsqd
_refine_ls_weighting_details 'calc w=1/[\s^2^(Fo^2^)+(0.0315P)^2^+16.1118P] where P=(Fo^2^+2Fc^2^)/3'
_refine_ls_weighting_scheme calc
_refine_ls_wR_factor_gt 0.0813
_refine_ls_wR_factor_ref 0.0950
_reflns_number_gt 7529
_reflns_number_total 9676
_reflns_threshold_expression >2sigma(I)
_cod_data_source_file b704806h.txt
_cod_data_source_block Ag(2a)2.CF3SO3
_cod_original_sg_symbol_H-M 'C 2/c'
_cod_database_code 7202904

loop_
_symmetry_equiv_pos_as_xyz
'x, y, z'
'-x, y, -z+1/2'
'x+1/2, y+1/2, z'
'-x+1/2, y+1/2, -z+1/2'
'-x, -y, -z'
'x, -y, z-1/2'
'-x+1/2, -y+1/2, -z'
'x+1/2, -y+1/2, z-1/2'

loop_
_atom_site_label
_atom_site_type_symbol
_atom_site_fract_x
_atom_site_fract_y
_atom_site_fract_z
_atom_site_U_iso_or_equiv
_atom_site_adp_type
_atom_site_occupancy
_atom_site_symmetry_multiplicity
_atom_site_calc_flag
_atom_site_refinement_flags
_atom_site_disorder_assembly
_atom_site_disorder_group
Ag1 Ag 0.0000 0.083151(14) 0.7500 0.02394(5) Uani 1 2 d S . .
S2 S 0.04792(2) 0.21174(3) 0.52589(3) 0.02276(9) Uani 1 1 d . . .
S1 S 0.06105(2) 0.60690(3) 0.59683(3) 0.02091(9) Uani 1 1 d . . .
F5 F 0.22489(6) 0.16470(9) 0.69949(9) 0.0334(3) Uani 1 1 d . . .
F6 F 0.24548(5) 0.47679(9) 0.68412(9) 0.0296(3) Uani 1 1 d . . .
F7 F 0.20078(6) 0.19133(10) 0.55909(9) 0.0336(3) Uani 1 1 d . . .
C8 C 0.03711(7) 0.49931(12) 0.62109(12) 0.0179(3) Uani 1 1 d . . .
O9 O 0.15877(6) 0.58988(9) 0.57517(10) 0.0241(3) Uani 1 1 d . . .
F4 F 0.21663(5) 0.42917(9) 0.54690(9) 0.0286(3) Uani 1 1 d . . .
N3 N 0.04604(7) 0.13868(10) 0.66543(11) 0.0204(3) Uani 1 1 d . . .
C12 C -0.01705(8) 0.49443(13) 0.63074(12) 0.0192(3) Uani 1 1 d . . .
C80 C 0.11950(8) 0.54752(12) 0.59559(13) 0.0194(3) Uani 1 1 d . . .
C1 C 0.20867(9) 0.23403(14) 0.63707(14) 0.0249(4) Uani 1 1 d . . .
N2 N 0.07029(6) 0.42702(10) 0.62855(11) 0.0183(3) Uani 1 1 d . . .
C17 C 0.01547(8) 0.14682(12) 0.57970(13) 0.0204(3) Uani 1 1 d . . .
F1 F 0.29056(6) 0.29865(11) 0.62115(11) 0.0429(4) Uani 1 1 d . . .
C20 C 0.16065(7) 0.38029(13) 0.62359(12) 0.0187(3) Uani 1 1 d . . .
C21 C 0.11830(7) 0.45247(12) 0.61547(12) 0.0179(3) Uani 1 1 d . . .
C22 C 0.15572(8) 0.28508(13) 0.62990(13) 0.0202(3) Uani 1 1 d . . .
C23 C 0.10612(8) 0.22933(12) 0.62532(13) 0.0193(3) Uani 1 1 d . . .
C24 C 0.09822(8) 0.18325(12) 0.69219(13) 0.0194(3) Uani 1 1 d . . .
F2 F 0.28488(6) 0.31616(11) 0.74779(10) 0.0401(3) Uani 1 1 d . . .
C26 C 0.25419(8) 0.31216(16) 0.65912(15) 0.0280(4) Uani 1 1 d . . .
C27 C -0.04149(8) 0.10274(13) 0.53250(14) 0.0233(4) Uani 1 1 d . . .
C28 C -0.11872(8) 0.48353(15) 0.64853(14) 0.0239(4) Uani 1 1 d . . .
C29 C -0.03803(8) 0.40642(13) 0.64181(14) 0.0229(4) Uani 1 1 d . . .
H29 H -0.0176 0.3514 0.6431 0.028 Uiso 1 1 calc R . .
C30 C 0.15501(9) 0.69253(14) 0.56665(15) 0.0276(4) Uani 1 1 d . . .
H30A H 0.1587 0.7213 0.6220 0.033 Uiso 1 1 calc R . .
H30B H 0.1184 0.7110 0.5202 0.033 Uiso 1 1 calc R . .
C31 C -0.06554(9) 0.09083(15) 0.44093(15) 0.0286(4) Uani 1 1 d . . .
H31 H -0.0462 0.1108 0.4073 0.034 Uiso 1 1 calc R . .
N4 N -0.06744(8) 0.07456(15) 0.58404(13) 0.0334(4) Uani 1 1 d . . .
C33 C -0.08922(8) 0.40051(14) 0.65094(15) 0.0256(4) Uani 1 1 d . . .
H33 H -0.1034 0.3420 0.6585 0.031 Uiso 1 1 calc R . .
C34 C 0.21908(8) 0.40490(14) 0.62760(14) 0.0227(4) Uani 1 1 d . . .
C35 C -0.04764(10) 0.57682(15) 0.62961(16) 0.0306(5) Uani 1 1 d . . .
H35 H -0.0336 0.6358 0.6228 0.037 Uiso 1 1 calc R . .
N1 N -0.17329(8) 0.47770(14) 0.65725(13) 0.0303(4) Uani 1 1 d . . .
O37 O -0.19382(7) 0.39909(13) 0.65676(13) 0.0399(4) Uani 1 1 d . . .
C38 C 0.14022(9) 0.17610(14) 0.78685(14) 0.0254(4) Uani 1 1 d . . .
H38A H 0.1237 0.1401 0.8196 0.038 Uiso 1 1 calc R . .
H38B H 0.1497 0.2387 0.8118 0.038 Uiso 1 1 calc R . .
H38C H 0.1743 0.1449 0.7901 0.038 Uiso 1 1 calc R . .
O39 O -0.19524(9) 0.55129(14) 0.66552(16) 0.0538(6) Uani 1 1 d . . .
C41 C 0.20299(9) 0.72446(16) 0.54386(17) 0.0341(5) Uani 1 1 d . . .
H41A H 0.2018 0.7924 0.5376 0.051 Uiso 1 1 calc R . .
H41B H 0.1988 0.6956 0.4890 0.051 Uiso 1 1 calc R . .
H41C H 0.2390 0.7059 0.5904 0.051 Uiso 1 1 calc R . .
C42 C -0.09891(10) 0.57136(16) 0.63857(17) 0.0332(5) Uani 1 1 d . . .
H42 H -0.1194 0.6261 0.6378 0.040 Uiso 1 1 calc R . .
C43 C -0.11898(10) 0.04849(16) 0.40081(17) 0.0350(5) Uani 1 1 d . . .
H43 H -0.1362 0.0397 0.3396 0.042 Uiso 1 1 calc R . .
C44 C -0.14625(10) 0.01963(18) 0.45268(18) 0.0402(6) Uani 1 1 d . . .
H44 H -0.1823 -0.0084 0.4272 0.048 Uiso 1 1 calc R . .
C50 C -0.11891(11) 0.0332(2) 0.5434(2) 0.0447(7) Uani 1 1 d . . .
H50 H -0.1372 0.0124 0.5782 0.054 Uiso 1 1 calc R . .
S3 S 0.0000 -0.16404(5) 0.7500 0.0476(3) Uani 1 2 d S . .
F21 F -0.09165(12) -0.08713(17) 0.72231(19) 0.0320(6) Uani 0.50 1 d P . .
F22 F -0.08666(11) -0.23869(18) 0.74326(18) 0.0311(5) Uani 0.50 1 d P . .
F23 F -0.09719(11) -0.1818(2) 0.61699(17) 0.0328(6) Uani 0.50 1 d P . .
C66 C -0.07114(18) -0.1684(3) 0.7039(3) 0.0239(7) Uani 0.50 1 d P . .
O21 O -0.01639(14) -0.07683(19) 0.7944(2) 0.0297(6) Uani 0.50 1 d P . .
O22 O -0.02048(13) -0.24863(19) 0.7921(2) 0.0280(6) Uani 0.50 1 d P . .
O23 O -0.02582(14) -0.1627(3) 0.6609(2) 0.0358(7) Uani 0.50 1 d P . .

loop_
_atom_site_aniso_label
_atom_site_aniso_U_11
_atom_site_aniso_U_22
_atom_site_aniso_U_33
_atom_site_aniso_U_23
_atom_site_aniso_U_13
_atom_site_aniso_U_12
Ag1 0.03631(12) 0.01866(8) 0.01949(12) 0.000 0.01424(9) 0.000
S2 0.0234(2) 0.0291(2) 0.0162(2) 0.00495(16) 0.00866(18) 0.00771(17)
S1 0.0213(2) 0.01831(18) 0.0220(3) -0.00026(15) 0.00797(18) 0.00369(14)
F5 0.0329(6) 0.0314(6) 0.0386(8) 0.0151(5) 0.0177(6) 0.0185(5)
F6 0.0197(5) 0.0337(6) 0.0293(7) -0.0020(5) 0.0043(5) -0.0007(5)
F7 0.0358(7) 0.0375(7) 0.0339(8) -0.0037(5) 0.0207(6) 0.0095(5)
C8 0.0190(7) 0.0200(7) 0.0129(9) -0.0002(6) 0.0049(6) 0.0039(6)
O9 0.0216(6) 0.0216(6) 0.0292(8) 0.0045(5) 0.0107(6) 0.0015(5)
F4 0.0249(6) 0.0395(7) 0.0242(7) 0.0077(5) 0.0131(5) 0.0031(5)
N3 0.0264(8) 0.0171(6) 0.0174(9) -0.0015(5) 0.0087(6) 0.0007(5)
C12 0.0194(8) 0.0246(8) 0.0128(9) 0.0004(6) 0.0059(7) 0.0067(6)
C80 0.0175(7) 0.0207(7) 0.0168(10) -0.0002(6) 0.0041(7) 0.0020(6)
C1 0.0258(9) 0.0266(9) 0.0255(11) 0.0053(7) 0.0137(8) 0.0111(7)
N2 0.0174(6) 0.0211(7) 0.0156(8) -0.0002(5) 0.0062(6) 0.0037(5)
C17 0.0234(8) 0.0204(7) 0.0181(10) -0.0013(6) 0.0095(7) 0.0056(6)
F1 0.0298(7) 0.0476(8) 0.0632(11) 0.0084(7) 0.0313(7) 0.0121(6)
C20 0.0163(7) 0.0236(8) 0.0153(9) 0.0031(6) 0.0058(7) 0.0036(6)
C21 0.0164(7) 0.0209(7) 0.0151(9) 0.0010(6) 0.0052(6) 0.0035(6)
C22 0.0204(8) 0.0236(8) 0.0182(10) 0.0047(6) 0.0095(7) 0.0084(6)
C23 0.0205(8) 0.0187(7) 0.0188(10) 0.0030(6) 0.0083(7) 0.0068(6)
C24 0.0239(8) 0.0152(7) 0.0187(10) 0.0005(6) 0.0084(7) 0.0034(6)
F2 0.0282(7) 0.0472(8) 0.0300(8) 0.0090(6) -0.0027(6) 0.0100(6)
C26 0.0197(8) 0.0366(10) 0.0284(12) 0.0065(8) 0.0106(8) 0.0111(7)
C27 0.0252(9) 0.0225(8) 0.0211(11) -0.0053(6) 0.0085(8) 0.0042(6)
C28 0.0196(8) 0.0345(9) 0.0182(10) 0.0020(7) 0.0084(7) 0.0090(7)
C29 0.0178(8) 0.0234(8) 0.0257(11) -0.0060(7) 0.0071(7) 0.0022(6)
C30 0.0295(10) 0.0210(8) 0.0302(12) -0.0044(7) 0.0105(9) -0.0037(7)
C31 0.0318(10) 0.0288(9) 0.0200(11) -0.0020(7) 0.0056(8) 0.0079(8)
N4 0.0332(9) 0.0434(10) 0.0271(11) -0.0158(8) 0.0159(8) -0.0111(8)
C33 0.0203(8) 0.0277(9) 0.0279(12) -0.0066(7) 0.0092(8) -0.0002(7)
C34 0.0189(8) 0.0280(9) 0.0196(10) 0.0033(7) 0.0066(7) 0.0027(6)
C35 0.0374(11) 0.0265(9) 0.0385(13) 0.0132(8) 0.0263(10) 0.0160(8)
N1 0.0256(8) 0.0410(10) 0.0283(11) 0.0033(7) 0.0152(8) 0.0096(7)
O37 0.0276(8) 0.0444(10) 0.0518(12) -0.0057(8) 0.0206(8) -0.0011(7)
C38 0.0287(9) 0.0252(9) 0.0187(11) 0.0020(7) 0.0063(8) -0.0043(7)
O39 0.0533(12) 0.0454(10) 0.0855(17) 0.0133(10) 0.0516(12) 0.0219(9)
C41 0.0263(10) 0.0287(10) 0.0429(15) 0.0014(9) 0.0103(10) -0.0073(8)
C42 0.0363(11) 0.0352(11) 0.0394(14) 0.0160(9) 0.0269(11) 0.0205(9)
C43 0.0315(11) 0.0328(10) 0.0284(13) -0.0102(8) 0.0003(9) 0.0083(8)
C44 0.0269(10) 0.0405(12) 0.0467(16) -0.0251(11) 0.0089(10) -0.0037(9)
C50 0.0363(12) 0.0569(16) 0.0480(17) -0.0286(13) 0.0247(12) -0.0191(11)
S3 0.0656(6) 0.0161(3) 0.0289(5) 0.000 -0.0121(4) 0.000
F21 0.0386(14) 0.0270(11) 0.0386(16) 0.0012(10) 0.0241(12) 0.0073(10)
F22 0.0345(13) 0.0295(12) 0.0337(15) 0.0049(10) 0.0185(12) -0.0034(10)
F23 0.0280(12) 0.0506(16) 0.0201(14) -0.0014(11) 0.0103(11) 0.0041(11)
C66 0.033(2) 0.0213(16) 0.020(2) 0.0014(13) 0.0141(17) 0.0022(14)
O21 0.0412(17) 0.0193(12) 0.0376(19) -0.0020(11) 0.0254(15) -0.0010(11)
O22 0.0295(14) 0.0191(12) 0.0324(18) 0.0040(11) 0.0100(13) -0.0025(10)
O23 0.0341(17) 0.0473(19) 0.0208(19) 0.0028(13) 0.0064(14) 0.0055(14)

loop_
_atom_type_symbol
_atom_type_description
_atom_type_scat_dispersion_real
_atom_type_scat_dispersion_imag
_atom_type_scat_source
C C 0.0033 0.0016 'International Tables Vol C Tables 4.2.6.8 and 6.1.1.4'
H H 0.0000 0.0000 'International Tables Vol C Tables 4.2.6.8 and 6.1.1.4'
N N 0.0061 0.0033 'International Tables Vol C Tables 4.2.6.8 and 6.1.1.4'
O O 0.0106 0.0060 'International Tables Vol C Tables 4.2.6.8 and 6.1.1.4'
F F 0.0171 0.0103 'International Tables Vol C Tables 4.2.6.8 and 6.1.1.4'
S S 0.1246 0.1234 'International Tables Vol C Tables 4.2.6.8 and 6.1.1.4'
Ag Ag -0.8971 1.1015 'International Tables Vol C Tables 4.2.6.8 and 6.1.1.4'

loop_
_geom_angle_atom_site_label_1
_geom_angle_atom_site_label_2
_geom_angle_atom_site_label_3
_geom_angle
_geom_angle_site_symmetry_1
_geom_angle_site_symmetry_3
_geom_angle_publ_flag
N3 Ag1 N3 140.53(7) 2_556 . ?
N3 Ag1 O21 133.24(8) 2_556 2_556 ?
N3 Ag1 O21 86.17(8) . 2_556 ?
N3 Ag1 O21 86.17(8) 2_556 . ?
N3 Ag1 O21 133.24(8) . . ?
O21 Ag1 O21 47.43(14) 2_556 . ?
N3 Ag1 N4 112.14(6) 2_556 . ?
N3 Ag1 N4 69.81(6) . . ?
O21 Ag1 N4 76.10(9) 2_556 . ?
O21 Ag1 N4 98.86(9) . . ?
N3 Ag1 N4 69.81(6) 2_556 2_556 ?
N3 Ag1 N4 112.14(6) . 2_556 ?
O21 Ag1 N4 98.86(9) 2_556 2_556 ?
O21 Ag1 N4 76.10(9) . 2_556 ?
N4 Ag1 N4 174.60(9) . 2_556 ?
C17 S2 C23 89.76(9) . . ?
C80 S1 C8 88.55(8) . . ?
N2 C8 C12 124.56(16) . . ?
N2 C8 S1 114.92(13) . . ?
C12 C8 S1 120.52(13) . . ?
C80 O9 C30 116.37(15) . . ?
C17 N3 C24 111.87(16) . . ?
C17 N3 Ag1 117.34(13) . . ?
C24 N3 Ag1 129.39(13) . . ?
C35 C12 C29 119.56(17) . . ?
C35 C12 C8 120.91(17) . . ?
C29 C12 C8 119.52(15) . . ?
O9 C80 C21 126.10(16) . . ?
O9 C80 S1 122.78(13) . . ?
C21 C80 S1 111.09(13) . . ?
F5 C1 F7 106.45(16) . . ?
F5 C1 C22 112.69(15) . . ?
F7 C1 C22 111.45(17) . . ?
F5 C1 C26 111.91(17) . . ?
F7 C1 C26 109.83(16) . . ?
C22 C1 C26 104.59(15) . . ?
C8 N2 C21 111.97(15) . . ?
N3 C17 C27 123.40(17) . . ?
N3 C17 S2 114.10(14) . . ?
C27 C17 S2 122.49(15) . . ?
C22 C20 C21 127.47(16) . . ?
C22 C20 C34 110.22(15) . . ?
C21 C20 C34 122.30(16) . . ?
C80 C21 N2 113.44(15) . . ?
C80 C21 C20 127.49(16) . . ?
N2 C21 C20 119.07(15) . . ?
C20 C22 C23 129.09(16) . . ?
C20 C22 C1 111.68(16) . . ?
C23 C22 C1 119.11(16) . . ?
C24 C23 C22 128.91(18) . . ?
C24 C23 S2 110.09(14) . . ?
C22 C23 S2 120.98(14) . . ?
C23 C24 N3 114.12(17) . . ?
C23 C24 C38 126.60(17) . . ?
N3 C24 C38 119.26(16) . . ?
F1 C26 F2 108.19(17) . . ?
F1 C26 C1 113.47(18) . . ?
F2 C26 C1 109.31(17) . . ?
F1 C26 C34 112.56(17) . . ?
F2 C26 C34 109.02(18) . . ?
C1 C26 C34 104.16(15) . . ?
N4 C27 C31 123.1(2) . . ?
N4 C27 C17 115.60(18) . . ?
C31 C27 C17 121.32(19) . . ?
C42 C28 C33 122.51(18) . . ?
C42 C28 N1 118.59(17) . . ?
C33 C28 N1 118.89(19) . . ?
C33 C29 C12 120.27(17) . . ?
O9 C30 C41 107.12(17) . . ?
C43 C31 C27 118.4(2) . . ?
C50 N4 C27 117.1(2) . . ?
C50 N4 Ag1 129.92(18) . . ?
C27 N4 Ag1 111.97(14) . . ?
C28 C33 C29 118.61(19) . . ?
F4 C34 F6 107.32(16) . . ?
F4 C34 C20 112.15(16) . . ?
F6 C34 C20 113.75(16) . . ?
F4 C34 C26 109.01(16) . . ?
F6 C34 C26 110.10(16) . . ?
C20 C34 C26 104.45(15) . . ?
C42 C35 C12 120.4(2) . . ?
O39 N1 O37 123.52(19) . . ?
O39 N1 C28 118.1(2) . . ?
O37 N1 C28 118.40(17) . . ?
C28 C42 C35 118.61(18) . . ?
C44 C43 C31 119.2(2) . . ?
C43 C44 C50 118.5(2) . . ?
N4 C50 C44 123.7(2) . . ?
O23 S3 O23 178.4(3) 2_556 . ?
O23 S3 O21 65.2(2) 2_556 . ?
O23 S3 O21 113.4(2) . . ?
O23 S3 O21 113.4(2) 2_556 2_556 ?
O23 S3 O21 65.2(2) . 2_556 ?
O21 S3 O21 77.7(2) . 2_556 ?
O23 S3 O22 113.2(2) 2_556 2_556 ?
O23 S3 O22 68.14(19) . 2_556 ?
O21 S3 O22 176.27(16) . 2_556 ?
O21 S3 O22 100.26(15) 2_556 2_556 ?
O23 S3 O22 68.14(19) 2_556 . ?
O23 S3 O22 113.2(2) . . ?
O21 S3 O22 100.26(15) . . ?
O21 S3 O22 176.27(16) 2_556 . ?
O22 S3 O22 81.9(2) 2_556 . ?
O23 S3 C66 63.3(2) 2_556 2_556 ?
O23 S3 C66 116.7(2) . 2_556 ?
O21 S3 C66 105.72(18) . 2_556 ?
O21 S3 C66 77.66(18) 2_556 2_556 ?
O22 S3 C66 70.69(17) 2_556 2_556 ?
O22 S3 C66 105.97(17) . 2_556 ?
O23 S3 C66 116.7(2) 2_556 . ?
O23 S3 C66 63.3(2) . . ?
O21 S3 C66 77.66(18) . . ?
O21 S3 C66 105.72(18) 2_556 . ?
O22 S3 C66 105.97(17) 2_556 . ?
O22 S3 C66 70.69(17) . . ?
C66 S3 C66 175.8(3) 2_556 . ?
C66 F22 O22 80.5(2) . . ?
C66 F23 O23 62.8(2) . . ?
F23 C66 F22 107.9(3) . . ?
F23 C66 F21 107.4(3) . . ?
F22 C66 F21 107.1(3) . . ?
F23 C66 O23 69.8(2) . . ?
F22 C66 O23 132.5(3) . . ?
F21 C66 O23 119.0(3) . . ?
F23 C66 S3 117.7(3) . . ?
F22 C66 S3 107.4(3) . . ?
F21 C66 S3 108.9(3) . . ?
O23 C66 S3 48.54(17) . . ?
F23 C66 O22 129.2(3) . . ?
F22 C66 O22 54.9(2) . . ?
F21 C66 O22 123.1(3) . . ?
O23 C66 O22 88.8(2) . . ?
S3 C66 O22 52.52(15) . . ?
S3 O21 O23 50.24(15) . 2_556 ?
S3 O21 Ag1 117.43(15) . . ?
O23 O21 Ag1 131.9(2) 2_556 . ?
F22 O22 S3 101.34(19) . . ?
F22 O22 O23 126.7(2) . 2_556 ?
S3 O22 O23 49.17(14) . 2_556 ?
F22 O22 C66 44.58(17) . . ?
S3 O22 C66 56.79(15) . . ?
O23 O22 C66 93.2(2) 2_556 . ?
S3 O23 O21 64.52(19) . 2_556 ?
S3 O23 C66 68.1(2) . . ?
O21 O23 C66 108.3(3) 2_556 . ?
S3 O23 O22 62.69(17) . 2_556 ?
O21 O23 O22 96.9(2) 2_556 2_556 ?
C66 O23 O22 105.6(3) . 2_556 ?
S3 O23 F23 114.9(2) . . ?
O21 O23 F23 137.0(3) 2_556 . ?
C66 O23 F23 47.4(2) . . ?
O22 O23 F23 121.8(3) 2_556 . ?

loop_
_geom_bond_atom_site_label_1
_geom_bond_atom_site_label_2
_geom_bond_distance
_geom_bond_site_symmetry_2
_geom_bond_publ_flag
Ag1 N3 2.3136(16) 2_556 ?
Ag1 N3 2.3136(16) . ?
Ag1 O21 2.458(3) 2_556 ?
Ag1 O21 2.458(3) . ?
Ag1 N4 2.568(2) . ?
Ag1 N4 2.568(2) 2_556 ?
S2 C17 1.7155(19) . ?
S2 C23 1.719(2) . ?
S1 C80 1.7258(18) . ?
S1 C8 1.7427(19) . ?
F5 C1 1.354(2) . ?
F6 C34 1.353(2) . ?
F7 C1 1.361(2) . ?
C8 N2 1.299(2) . ?
C8 C12 1.467(2) . ?
O9 C80 1.331(2) . ?
O9 C30 1.450(2) . ?
F4 C34 1.355(2) . ?
N3 C17 1.310(3) . ?
N3 C24 1.375(2) . ?
C12 C35 1.396(2) . ?
C12 C29 1.393(3) . ?
C80 C21 1.381(2) . ?
C1 C22 1.498(2) . ?
C1 C26 1.534(3) . ?
N2 C21 1.385(2) . ?
C17 C27 1.477(3) . ?
F1 C26 1.340(2) . ?
C20 C22 1.354(3) . ?
C20 C21 1.453(2) . ?
C20 C34 1.514(3) . ?
C22 C23 1.471(3) . ?
C23 C24 1.370(3) . ?
C24 C38 1.490(3) . ?
F2 C26 1.347(3) . ?
C26 C34 1.548(3) . ?
C27 N4 1.344(3) . ?
C27 C31 1.389(3) . ?
C28 C42 1.372(3) . ?
C28 C33 1.384(3) . ?
C28 N1 1.470(2) . ?
C29 C33 1.387(3) . ?
C30 C41 1.500(3) . ?
C31 C43 1.385(3) . ?
N4 C50 1.341(3) . ?
C35 C42 1.387(3) . ?
N1 O39 1.214(2) . ?
N1 O37 1.224(3) . ?
C43 C44 1.377(4) . ?
C44 C50 1.380(4) . ?
S3 O23 1.342(3) 2_556 ?
S3 O23 1.342(3) . ?
S3 O21 1.576(3) . ?
S3 O21 1.576(3) 2_556 ?
S3 O22 1.576(3) 2_556 ?
S3 O22 1.576(3) . ?
S3 C66 1.662(4) 2_556 ?
S3 C66 1.662(4) . ?
F21 C66 1.346(4) . ?
F22 C66 1.334(4) . ?
F22 O22 1.554(4) . ?
F23 C66 1.324(5) . ?
F23 O23 1.688(4) . ?
C66 O23 1.600(5) . ?
C66 O22 1.874(5) . ?
O21 O23 1.585(5) 2_556 ?
O22 O23 1.646(4) 2_556 ?
O23 O21 1.585(5) 2_556 ?
O23 O22 1.646(4) 2_556 ?
